data_8107259
loop_
_publ_author_name
'Xu, Bofan'
'Ren, Yuxing'
'Zuo, Zhenyu'

_publ_section_title
;
 The crystal structure of (4-(2-bromoethoxy)-phenyl)(phenyl)methanone,
 C15H13BrO2
;
_journal_issue 5
_journal_name_full 'Zeitschrift f\"ur Kristallographie - New Crystal Structures'
_journal_page_first 941
_journal_page_last 943
_journal_paper_doi 10.1515/ncrs-2022-0320
_journal_volume 237
_journal_year 2022
_chemical_formula_moiety 'C15 H13 Br O2'
_chemical_formula_sum 'C15 H13 Br O2'
_chemical_formula_weight 305.16
_space_group_crystal_system monoclinic
_space_group_IT_number 14
_space_group_name_Hall '-P 2ybc'
_space_group_name_H-M_alt 'P 1 21/c 1'
_atom_sites_solution_hydrogens geom
_cell_angle_alpha 90
_cell_angle_beta 93.265(4)
_cell_angle_gamma 90
_cell_formula_units_Z 4
_cell_length_a 5.6574(9)
_cell_length_b 9.7821(16)
_cell_length_c 24.251(4)
_cell_measurement_reflns_used 2881
_cell_measurement_temperature 273(2)
_cell_measurement_theta_max 26.84
_cell_measurement_theta_min 2.68
_cell_volume 1339.9(4)
_computing_cell_refinement 'SAINT (Brucker, 2012)[2]'
_computing_data_collection 'APEX2 (Brucker, 2012)[2]'
_computing_data_reduction 'SAINT (Brucker, 2012)[2]'
_computing_molecular_graphics 'Diamond 4.0[4]'
_computing_publication_material 'Olex2 (Dolomanov et al., 2009)[1]'
_computing_structure_refinement 'ShelXL (Sheldrick, 2015)[3]'
_diffrn_ambient_temperature 273.15
_diffrn_measured_fraction_theta_full 0.985
_diffrn_measured_fraction_theta_max 0.984
_diffrn_measurement_device_type 'Bruker APEX-II CCD'
_diffrn_measurement_method '\f and \w scans'
_diffrn_radiation_type MoK\a
_diffrn_radiation_wavelength 0.71073
_diffrn_reflns_av_R_equivalents 0.0357
_diffrn_reflns_av_unetI/netI 0.0412
_diffrn_reflns_Laue_measured_fraction_full 0.985
_diffrn_reflns_Laue_measured_fraction_max 0.984
_diffrn_reflns_limit_h_max 7
_diffrn_reflns_limit_h_min -7
_diffrn_reflns_limit_k_max 13
_diffrn_reflns_limit_k_min -13
_diffrn_reflns_limit_l_max 25
_diffrn_reflns_limit_l_min -32
_diffrn_reflns_number 9101
_diffrn_reflns_point_group_measured_fraction_full 0.985
_diffrn_reflns_point_group_measured_fraction_max 0.984
_diffrn_reflns_theta_full 25.242
_diffrn_reflns_theta_max 28.471
_diffrn_reflns_theta_min 2.677
_diffrn_standards_number 0
_exptl_absorpt_coefficient_mu 3.059
_exptl_absorpt_correction_type none
_exptl_crystal_colour colourless
_exptl_crystal_density_diffrn 1.513
_exptl_crystal_description block
_exptl_crystal_F_000 616
_exptl_crystal_size_max 0.19
_exptl_crystal_size_mid 0.17
_exptl_crystal_size_min 0.15
_refine_diff_density_max 0.542
_refine_diff_density_min -0.336
_refine_diff_density_rms 0.050
_refine_ls_extinction_coef .
_refine_ls_extinction_method none
_refine_ls_goodness_of_fit_ref 1.037
_refine_ls_hydrogen_treatment constr
_refine_ls_matrix_type full
_refine_ls_number_parameters 163
_refine_ls_number_reflns 3338
_refine_ls_number_restraints 0
_refine_ls_restrained_S_all 1.037
_refine_ls_R_factor_all 0.0699
_refine_ls_R_factor_gt 0.0428
_refine_ls_shift/su_max 0.001
_refine_ls_shift/su_mean 0.000
_refine_ls_structure_factor_coef Fsqd
_refine_ls_weighting_details 'w=1/[\s^2^(Fo^2^)+(0.0332P)^2^+0.7013P] where P=(Fo^2^+2Fc^2^)/3'
_refine_ls_weighting_scheme calc
_refine_ls_wR_factor_gt 0.0851
_refine_ls_wR_factor_ref 0.0930
_reflns_Friedel_coverage 0.000
_reflns_Friedel_fraction_full .
_reflns_Friedel_fraction_max .
_reflns_number_gt 2414
_reflns_number_total 3338
_reflns_threshold_expression 'I > 2\s(I)'
_cod_data_source_file suppl_j_ncrs-2022-0320_suppl.cif
_cod_data_source_block m
_cod_database_code 8107259
_shelx_space_group_comment
;
The symmetry employed for this shelxl refinement is uniquely defined
by the following loop, which should always be used as a source of
symmetry information in preference to the above space-group names.
They are only intended as comments.
;
_shelx_estimated_absorpt_t_max 0.657
_shelx_estimated_absorpt_t_min 0.594
_olex2_refinement_description
;
1. Fixed Uiso
 At 1.2 times of:
  All C(H) groups, All C(H,H) groups
2.a Secondary CH2 refined with riding coordinates:
 C1(H1A,H1B), C2(H2A,H2B)
2.b Aromatic/amide H refined with riding coordinates:
 C4(H4), C5(H5), C9(H9), C10(H10), C11(H11), C12(H12), C13(H13), C14(H14),
 C15(H15)
;
_olex2_submission_special_instructions 'No special instructions were received'

loop_
_space_group_symop_operation_xyz
'x, y, z'
'-x, y+1/2, -z+1/2'
'-x, -y, -z'
'x, -y-1/2, z-1/2'

loop_
_atom_site_label
_atom_site_type_symbol
_atom_site_fract_x
_atom_site_fract_y
_atom_site_fract_z
_atom_site_U_iso_or_equiv
_atom_site_adp_type
_atom_site_occupancy
_atom_site_site_symmetry_order
_atom_site_calc_flag
_atom_site_refinement_flags_posn
_atom_site_refinement_flags_adp
_atom_site_refinement_flags_occupancy
_atom_site_disorder_assembly
_atom_site_disorder_group
Br1 Br -0.04588(5) 0.87602(3) 0.43624(2) 0.05795(13) Uani 1 1 d . . . . .
O1 O 0.2492(3) 0.60096(17) 0.45573(8) 0.0494(5) Uani 1 1 d . . . . .
O2 O 0.4810(4) 0.0087(2) 0.37092(10) 0.0732(6) Uani 1 1 d . . . . .
C1 C 0.2513(5) 0.8380(3) 0.47695(12) 0.0510(7) Uani 1 1 d . . . . .
H1A H 0.3485 0.9198 0.4780 0.061 Uiso 1 1 calc R . . . .
H1B H 0.2204 0.8141 0.5147 0.061 Uiso 1 1 calc R . . . .
C2 C 0.3833(5) 0.7244(3) 0.45167(11) 0.0468(6) Uani 1 1 d . . . . .
H2A H 0.4068 0.7448 0.4132 0.056 Uiso 1 1 calc R . . . .
H2B H 0.5374 0.7137 0.4708 0.056 Uiso 1 1 calc R . . . .
C3 C 0.3308(4) 0.4886(3) 0.43006(10) 0.0404(5) Uani 1 1 d . . . . .
C4 C 0.1916(4) 0.3713(3) 0.43342(12) 0.0484(6) Uani 1 1 d . . . . .
H4 H 0.0553 0.3732 0.4531 0.058 Uiso 1 1 calc R . . . .
C5 C 0.2558(5) 0.2533(3) 0.40765(12) 0.0490(6) Uani 1 1 d . . . . .
H5 H 0.1635 0.1752 0.4105 0.059 Uiso 1 1 calc R . . . .
C6 C 0.4567(4) 0.2487(3) 0.37740(11) 0.0445(6) Uani 1 1 d . . . . .
C7 C 0.5256(5) 0.1191(3) 0.35046(12) 0.0514(6) Uani 1 1 d . . . . .
C8 C 0.6517(5) 0.1263(3) 0.29837(12) 0.0508(6) Uani 1 1 d . . . . .
C9 C 0.8241(6) 0.0312(4) 0.28794(14) 0.0719(9) Uani 1 1 d . . . . .
H9 H 0.8603 -0.0375 0.3135 0.086 Uiso 1 1 calc R . . . .
C10 C 0.9426(8) 0.0375(4) 0.23996(16) 0.0887(12) Uani 1 1 d . . . . .
H10 H 1.0606 -0.0259 0.2337 0.106 Uiso 1 1 calc R . . . .
C11 C 0.8877(8) 0.1367(4) 0.20143(15) 0.0836(11) Uani 1 1 d . . . . .
H11 H 0.9675 0.1398 0.1690 0.100 Uiso 1 1 calc R . . . .
C12 C 0.5958(4) 0.3649(3) 0.37511(11) 0.0469(6) Uani 1 1 d . . . . .
H12 H 0.7313 0.3628 0.3551 0.056 Uiso 1 1 calc R . . . .
C13 C 0.5376(4) 0.4835(3) 0.40180(11) 0.0466(6) Uani 1 1 d . . . . .
H13 H 0.6359 0.5595 0.4009 0.056 Uiso 1 1 calc R . . . .
C14 C 0.7176(8) 0.2303(4) 0.21048(13) 0.0751(10) Uani 1 1 d . . . . .
H14 H 0.6798 0.2970 0.1841 0.090 Uiso 1 1 calc R . . . .
C15 C 0.6003(6) 0.2264(3) 0.25880(12) 0.0612(8) Uani 1 1 d . . . . .
H15 H 0.4853 0.2917 0.2650 0.073 Uiso 1 1 calc R . . . .

loop_
_atom_site_aniso_label
_atom_site_aniso_U_11
_atom_site_aniso_U_22
_atom_site_aniso_U_33
_atom_site_aniso_U_23
_atom_site_aniso_U_13
_atom_site_aniso_U_12
Br1 0.05108(17) 0.05566(19) 0.0679(2) -0.00306(15) 0.01027(13) -0.00894(14)
O1 0.0510(10) 0.0400(10) 0.0591(11) 0.0004(8) 0.0193(9) -0.0123(8)
O2 0.0863(16) 0.0438(12) 0.0928(17) 0.0140(11) 0.0345(13) 0.0003(11)
C1 0.0548(15) 0.0500(15) 0.0482(16) -0.0061(12) 0.0040(13) -0.0170(13)
C2 0.0452(13) 0.0463(15) 0.0494(15) 0.0012(12) 0.0061(11) -0.0155(12)
C3 0.0376(12) 0.0428(14) 0.0407(13) 0.0063(11) 0.0021(10) -0.0072(11)
C4 0.0397(12) 0.0497(15) 0.0569(16) 0.0080(13) 0.0114(12) -0.0099(12)
C5 0.0432(13) 0.0413(14) 0.0629(17) 0.0082(13) 0.0067(12) -0.0114(11)
C6 0.0426(13) 0.0424(14) 0.0483(15) 0.0082(11) 0.0017(11) -0.0044(11)
C7 0.0501(14) 0.0433(14) 0.0610(17) 0.0048(13) 0.0036(13) -0.0009(13)
C8 0.0593(16) 0.0404(13) 0.0526(16) -0.0005(13) 0.0028(13) -0.0023(13)
C9 0.088(2) 0.066(2) 0.063(2) 0.0128(16) 0.0175(18) 0.0231(19)
C10 0.103(3) 0.094(3) 0.072(2) 0.004(2) 0.028(2) 0.031(2)
C11 0.118(3) 0.084(3) 0.0507(19) -0.0015(18) 0.021(2) -0.006(2)
C12 0.0387(12) 0.0515(15) 0.0511(15) 0.0037(12) 0.0086(11) -0.0061(12)
C13 0.0401(13) 0.0442(14) 0.0564(16) 0.0039(12) 0.0094(12) -0.0146(11)
C14 0.121(3) 0.0583(19) 0.0452(18) 0.0027(15) -0.0021(19) -0.001(2)
C15 0.081(2) 0.0490(16) 0.0527(17) -0.0002(14) -0.0038(16) 0.0073(16)

loop_
_atom_type_symbol
_atom_type_description
_atom_type_scat_dispersion_real
_atom_type_scat_dispersion_imag
_atom_type_scat_source
C C 0.0033 0.0016 'International Tables Vol C Tables 4.2.6.8 and 6.1.1.4'
H H 0.0000 0.0000 'International Tables Vol C Tables 4.2.6.8 and 6.1.1.4'
O O 0.0106 0.0060 'International Tables Vol C Tables 4.2.6.8 and 6.1.1.4'
Br Br -0.2901 2.4595 'International Tables Vol C Tables 4.2.6.8 and 6.1.1.4'

loop_
_geom_angle_atom_site_label_1
_geom_angle_atom_site_label_2
_geom_angle_atom_site_label_3
_geom_angle
_geom_angle_site_symmetry_1
_geom_angle_site_symmetry_3
C3 O1 C2 117.12(19) . .
Br1 C1 H1A 109.2 . .
Br1 C1 H1B 109.2 . .
H1A C1 H1B 107.9 . .
C2 C1 Br1 111.97(18) . .
C2 C1 H1A 109.2 . .
C2 C1 H1B 109.2 . .
O1 C2 C1 108.7(2) . .
O1 C2 H2A 109.9 . .
O1 C2 H2B 109.9 . .
C1 C2 H2A 109.9 . .
C1 C2 H2B 109.9 . .
H2A C2 H2B 108.3 . .
O1 C3 C4 115.5(2) . .
O1 C3 C13 125.0(2) . .
C13 C3 C4 119.5(2) . .
C3 C4 H4 120.0 . .
C5 C4 C3 120.0(2) . .
C5 C4 H4 120.0 . .
C4 C5 H5 119.5 . .
C4 C5 C6 120.9(2) . .
C6 C5 H5 119.5 . .
C5 C6 C7 120.1(2) . .
C12 C6 C5 118.6(3) . .
C12 C6 C7 121.2(2) . .
O2 C7 C6 120.6(3) . .
O2 C7 C8 120.5(3) . .
C8 C7 C6 118.9(2) . .
C9 C8 C7 120.1(3) . .
C9 C8 C15 118.0(3) . .
C15 C8 C7 121.9(3) . .
C8 C9 H9 119.7 . .
C10 C9 C8 120.5(3) . .
C10 C9 H9 119.7 . .
C9 C10 H10 119.8 . .
C11 C10 C9 120.4(4) . .
C11 C10 H10 119.8 . .
C10 C11 H11 119.9 . .
C14 C11 C10 120.2(3) . .
C14 C11 H11 119.9 . .
C6 C12 H12 119.3 . .
C13 C12 C6 121.3(2) . .
C13 C12 H12 119.3 . .
C3 C13 H13 120.2 . .
C12 C13 C3 119.5(2) . .
C12 C13 H13 120.2 . .
C11 C14 H14 120.0 . .
C11 C14 C15 119.9(3) . .
C15 C14 H14 120.0 . .
C8 C15 H15 119.5 . .
C14 C15 C8 120.9(3) . .
C14 C15 H15 119.5 . .

loop_
_geom_bond_atom_site_label_1
_geom_bond_atom_site_label_2
_geom_bond_distance
_geom_bond_site_symmetry_2
Br1 C1 1.937(3) .
O1 C2 1.433(3) .
O1 C3 1.357(3) .
O2 C7 1.220(3) .
C1 H1A 0.9700 .
C1 H1B 0.9700 .
C1 C2 1.490(4) .
C2 H2A 0.9700 .
C2 H2B 0.9700 .
C3 C4 1.397(3) .
C3 C13 1.390(3) .
C4 H4 0.9300 .
C4 C5 1.372(4) .
C5 H5 0.9300 .
C5 C6 1.388(4) .
C6 C7 1.489(4) .
C6 C12 1.385(4) .
C7 C8 1.487(4) .
C8 C9 1.381(4) .
C8 C15 1.390(4) .
C9 H9 0.9300 .
C9 C10 1.377(5) .
C10 H10 0.9300 .
C10 C11 1.370(5) .
C11 H11 0.9300 .
C11 C14 1.355(5) .
C12 H12 0.9300 .
C12 C13 1.377(4) .
C13 H13 0.9300 .
C14 H14 0.9300 .
C14 C15 1.380(5) .
C15 H15 0.9300 .

loop_
_geom_torsion_atom_site_label_1
_geom_torsion_atom_site_label_2
_geom_torsion_atom_site_label_3
_geom_torsion_atom_site_label_4
_geom_torsion
_geom_torsion_site_symmetry_1
_geom_torsion_site_symmetry_2
_geom_torsion_site_symmetry_3
_geom_torsion_site_symmetry_4
Br1 C1 C2 O1 -65.0(3) . . . .
O1 C3 C4 C5 178.4(2) . . . .
O1 C3 C13 C12 -176.9(2) . . . .
O2 C7 C8 C9 -34.9(4) . . . .
O2 C7 C8 C15 144.5(3) . . . .
C2 O1 C3 C4 -178.1(2) . . . .
C2 O1 C3 C13 2.2(4) . . . .
C3 O1 C2 C1 173.8(2) . . . .
C3 C4 C5 C6 -0.9(4) . . . .
C4 C3 C13 C12 3.4(4) . . . .
C4 C5 C6 C7 179.0(3) . . . .
C4 C5 C6 C12 2.0(4) . . . .
C5 C6 C7 O2 -31.2(4) . . . .
C5 C6 C7 C8 149.4(3) . . . .
C5 C6 C12 C13 -0.4(4) . . . .
C6 C7 C8 C9 144.5(3) . . . .
C6 C7 C8 C15 -36.0(4) . . . .
C6 C12 C13 C3 -2.3(4) . . . .
C7 C6 C12 C13 -177.4(2) . . . .
C7 C8 C9 C10 -179.7(3) . . . .
C7 C8 C15 C14 -179.2(3) . . . .
C8 C9 C10 C11 -1.3(6) . . . .
C9 C8 C15 C14 0.2(5) . . . .
C9 C10 C11 C14 0.6(7) . . . .
C10 C11 C14 C15 0.5(6) . . . .
C11 C14 C15 C8 -0.9(5) . . . .
C12 C6 C7 O2 145.8(3) . . . .
C12 C6 C7 C8 -33.6(4) . . . .
C13 C3 C4 C5 -1.8(4) . . . .
C15 C8 C9 C10 0.9(5) . . . .
